data_7239301
loop_
_publ_author_name
'Dobrzy\'nska, Danuta'
'Kubiak, Joanna'
'Janczak, Jan'
'Zo\'n, Jerzy'

_publ_section_title
;
 Supramolecular networks formation in crystals of
 3-carboxybenzylphosphonic acid, its complexes and salts: from
 coordination bonds to weak intermolecular interactions
;
_journal_issue 45
_journal_name_full 'RSC Advances'
_journal_page_first 23119
_journal_paper_doi 10.1039/c3ra44614j
_journal_volume 3
_journal_year 2013
_chemical_formula_moiety 'C16 H22 Ca O13 P2'
_chemical_formula_sum 'C16 H22 Ca O13 P2'
_chemical_formula_weight 524.36
_space_group_IT_number 13
_space_group_name_Hall '-P 2yc'
_space_group_name_H-M_alt 'P 1 2/c 1'
_symmetry_cell_setting monoclinic
_symmetry_space_group_name_Hall '-P 2yc'
_symmetry_space_group_name_H-M 'P 1 2/c 1'
_atom_sites_solution_hydrogens geom
_atom_sites_solution_primary direct
_atom_sites_solution_secondary difmap
_audit_creation_method SHELXL-97
_cell_angle_alpha 90.00
_cell_angle_beta 95.46(1)
_cell_angle_gamma 90.00
_cell_formula_units_Z 2
_cell_length_a 16.6389(22)
_cell_length_b 7.1141(12)
_cell_length_c 9.1040(17)
_cell_measurement_reflns_used 2521
_cell_measurement_temperature 295(2)
_cell_measurement_theta_max 28.42
_cell_measurement_theta_min 2.86
_cell_volume 1072.8(3)
_computing_cell_refinement
;
CrysAlis Red, Ver. 171.32.6, Oxford Diffraction, 2008
;
_computing_data_collection
;
CrysAlis CCD, Ver. 171.32.6, Oxford Diffraction, 2008
;
_computing_data_reduction
;
CrysAlis Red, Ver. 171.32.6, Oxford Diffraction, 2008
;
_computing_molecular_graphics
;
Diamond Version 3.0, (Brandenburg & Putz, 2006)
;
_computing_publication_material 'SHELXL-97 (Sheldrick, 1997)'
_computing_structure_refinement 'SHELXL-97 (Sheldrick, 1997)'
_computing_structure_solution 'SHELXS-97 (Sheldrick, 1990)'
_diffrn_ambient_temperature 295(2)
_diffrn_detector_area_resol_mean '1024x1024 with blocks 2x2'
_diffrn_measured_fraction_theta_full 0.990
_diffrn_measured_fraction_theta_max 0.990
_diffrn_measurement_device_type 'KUMA KM-4 with area CCD detector'
_diffrn_measurement_method \w-scan
_diffrn_radiation_monochromator graphite
_diffrn_radiation_source 'fine-focus sealed tube'
_diffrn_radiation_type MoK\a
_diffrn_radiation_wavelength 0.71073
_diffrn_reflns_av_R_equivalents 0.0772
_diffrn_reflns_av_sigmaI/netI 0.0886
_diffrn_reflns_limit_h_max 22
_diffrn_reflns_limit_h_min -22
_diffrn_reflns_limit_k_max 9
_diffrn_reflns_limit_k_min -9
_diffrn_reflns_limit_l_max 9
_diffrn_reflns_limit_l_min -12
_diffrn_reflns_number 13864
_diffrn_reflns_theta_full 28.41
_diffrn_reflns_theta_max 28.42
_diffrn_reflns_theta_min 2.86
_exptl_absorpt_coefficient_mu 0.509
_exptl_absorpt_correction_T_max 0.9353
_exptl_absorpt_correction_T_min 0.8411
_exptl_absorpt_correction_type numerical
_exptl_absorpt_process_details
;
CrysAlis Red, Ver. 171.32.6, Oxford Diffraction, 2008
;
_exptl_crystal_colour colourless
_exptl_crystal_density_diffrn 1.623
_exptl_crystal_density_meas 1.62
_exptl_crystal_density_method floatation
_exptl_crystal_description paralellepiped
_exptl_crystal_F_000 544
_exptl_crystal_size_max 0.36
_exptl_crystal_size_mid 0.24
_exptl_crystal_size_min 0.14
_refine_diff_density_max 0.297
_refine_diff_density_min -0.288
_refine_diff_density_rms 0.068
_refine_ls_extinction_method none
_refine_ls_goodness_of_fit_ref 1.001
_refine_ls_hydrogen_treatment mixed
_refine_ls_matrix_type full
_refine_ls_number_parameters 161
_refine_ls_number_reflns 2682
_refine_ls_number_restraints 0
_refine_ls_restrained_S_all 1.001
_refine_ls_R_factor_all 0.0961
_refine_ls_R_factor_gt 0.0392
_refine_ls_shift/su_max 0.001
_refine_ls_shift/su_mean 0.000
_refine_ls_structure_factor_coef Fsqd
_refine_ls_weighting_details 'calc w=1/[\s^2^(Fo^2^)+(0.0263P)^2^] where P=(Fo^2^+2Fc^2^)/3'
_refine_ls_weighting_scheme calc
_refine_ls_wR_factor_gt 0.0586
_refine_ls_wR_factor_ref 0.0689
_reflns_number_gt 1604
_reflns_number_total 2682
_reflns_threshold_expression I>2\s(I)
_cod_data_source_file c3ra44614j.txt
_cod_data_source_block COMP2
_cod_original_cell_volume 1072.8(4)
_cod_original_sg_symbol_H-M 'P 2/c'
_cod_database_code 7239301

loop_
_symmetry_equiv_pos_as_xyz
'x, y, z'
'-x, y, -z+1/2'
'-x, -y, -z'
'x, -y, z-1/2'

loop_
_atom_site_label
_atom_site_type_symbol
_atom_site_fract_x
_atom_site_fract_y
_atom_site_fract_z
_atom_site_U_iso_or_equiv
_atom_site_adp_type
_atom_site_occupancy
_atom_site_symmetry_multiplicity
_atom_site_calc_flag
_atom_site_refinement_flags
Ca Ca 0.5000 0.26281(8) 0.2500 0.01955(16) Uani 1 2 d S
P1 P 0.37205(3) 0.09504(7) 0.51845(6) 0.01886(14) Uani 1 1 d .
O1 O 0.35048(9) -0.0647(2) 0.40162(14) 0.0268(4) Uani 1 1 d .
H1O1 H 0.3696(13) -0.045(3) 0.326(2) 0.040 Uiso 1 1 d .
O2 O 0.42066(8) 0.24433(18) 0.45100(14) 0.0230(3) Uani 1 1 d .
O3 O 0.41227(8) 0.00568(19) 0.65703(13) 0.0236(3) Uani 1 1 d .
C1 C 0.27725(12) 0.1891(3) 0.5646(2) 0.0277(5) Uani 1 1 d .
H1A H 0.2468 0.0876 0.6040 0.042 Uiso 1 1 calc R
H1B H 0.2885 0.2803 0.6432 0.042 Uiso 1 1 calc R
C2 C 0.22404(12) 0.2822(3) 0.4426(2) 0.0273(5) Uani 1 1 d .
C3 C 0.17695(13) 0.1778(3) 0.3396(2) 0.0295(5) Uani 1 1 d .
H3 H 0.1808 0.0474 0.3417 0.035 Uiso 1 1 calc R
C4 C 0.12399(13) 0.2631(3) 0.2328(2) 0.0317(5) Uani 1 1 d .
C5 C 0.11762(14) 0.4572(3) 0.2285(3) 0.0394(6) Uani 1 1 d .
H5 H 0.0819 0.5154 0.1579 0.047 Uiso 1 1 calc R
C6 C 0.16481(15) 0.5636(3) 0.3304(3) 0.0396(6) Uani 1 1 d .
H6 H 0.1611 0.6940 0.3282 0.048 Uiso 1 1 calc R
C7 C 0.21720(13) 0.4766(3) 0.4350(2) 0.0344(6) Uani 1 1 d .
H7 H 0.2489 0.5499 0.5024 0.041 Uiso 1 1 calc R
C8 C 0.07154(14) 0.1477(4) 0.1282(3) 0.0373(6) Uani 1 1 d .
O4 O 0.02260(11) 0.2276(3) 0.03461(19) 0.0568(5) Uani 1 1 d .
O5 O 0.07846(12) -0.0290(3) 0.1379(2) 0.0581(6) Uani 1 1 d .
H1O5 H 0.0472(18) -0.084(4) 0.079(3) 0.087 Uiso 1 1 d .
O6 O 0.40379(10) 0.3881(2) 0.06122(17) 0.0361(5) Uani 1 1 d .
H1O6 H 0.4050(15) 0.493(4) 0.011(3) 0.054 Uiso 1 1 d .
H2O6 H 0.3845(15) 0.315(4) 0.005(3) 0.054 Uiso 1 1 d .
O7 O 0.5000 0.6076(3) 0.2500 0.0551(8) Uani 1 2 d S
H1O7 H 0.512(2) 0.680(4) 0.310(3) 0.083 Uiso 1 1 d .

loop_
_atom_site_aniso_label
_atom_site_aniso_U_11
_atom_site_aniso_U_22
_atom_site_aniso_U_33
_atom_site_aniso_U_23
_atom_site_aniso_U_13
_atom_site_aniso_U_12
Ca 0.0224(3) 0.0202(3) 0.0162(3) 0.000 0.0027(3) 0.000
P1 0.0216(3) 0.0208(3) 0.0141(3) -0.0006(2) 0.0014(2) -0.0004(2)
O1 0.0407(10) 0.0267(8) 0.0134(7) -0.0030(7) 0.0051(7) -0.0096(7)
O2 0.0291(8) 0.0200(7) 0.0209(7) -0.0011(6) 0.0071(6) -0.0020(7)
O3 0.0292(9) 0.0263(8) 0.0151(7) 0.0002(6) 0.0002(7) 0.0043(6)
C1 0.0245(13) 0.0366(13) 0.0218(12) 0.0017(10) 0.0013(10) 0.0046(10)
C2 0.0171(12) 0.0395(14) 0.0259(12) 0.0001(11) 0.0058(10) 0.0028(10)
C3 0.0254(13) 0.0343(13) 0.0283(13) 0.0025(11) -0.0003(11) 0.0051(10)
C4 0.0236(13) 0.0426(15) 0.0289(13) 0.0016(12) 0.0027(10) -0.0018(12)
C5 0.0321(15) 0.0492(17) 0.0367(14) 0.0140(13) 0.0015(12) 0.0098(12)
C6 0.0421(16) 0.0343(14) 0.0426(15) 0.0057(13) 0.0043(13) 0.0014(12)
C7 0.0277(14) 0.0396(15) 0.0355(13) -0.0016(12) 0.0012(11) -0.0011(11)
C8 0.0292(15) 0.0495(17) 0.0319(14) 0.0019(13) -0.0033(12) 0.0034(13)
O4 0.0497(12) 0.0638(12) 0.0516(11) 0.0072(10) -0.0226(10) 0.0055(10)
O5 0.0572(14) 0.0512(13) 0.0598(13) -0.0107(11) -0.0266(10) 0.0026(10)
O6 0.0450(11) 0.0203(9) 0.0399(11) -0.0001(7) -0.0129(9) -0.0026(8)
O7 0.080(2) 0.0238(14) 0.0544(19) 0.000 -0.0284(16) 0.000

loop_
_atom_type_symbol
_atom_type_description
_atom_type_scat_dispersion_real
_atom_type_scat_dispersion_imag
_atom_type_scat_source
C C 0.0033 0.0016 'International Tables Vol C Tables 4.2.6.8 and 6.1.1.4'
H H 0.0000 0.0000 'International Tables Vol C Tables 4.2.6.8 and 6.1.1.4'
O O 0.0106 0.0060 'International Tables Vol C Tables 4.2.6.8 and 6.1.1.4'
P P 0.1023 0.0942 'International Tables Vol C Tables 4.2.6.8 and 6.1.1.4'
Ca Ca 0.2262 0.3064 'International Tables Vol C Tables 4.2.6.8 and 6.1.1.4'

loop_
_geom_angle_atom_site_label_1
_geom_angle_atom_site_label_2
_geom_angle_atom_site_label_3
_geom_angle
_geom_angle_site_symmetry_1
_geom_angle_site_symmetry_3
O2 Ca O2 173.61(7) 2_655 .
O2 Ca O6 101.03(5) 2_655 2_655
O2 Ca O6 81.38(5) . 2_655
O2 Ca O6 81.38(5) 2_655 .
O2 Ca O6 101.03(5) . .
O6 Ca O6 136.51(8) 2_655 .
O2 Ca O7 93.20(3) 2_655 .
O2 Ca O7 93.20(3) . .
O6 Ca O7 68.26(4) 2_655 .
O6 Ca O7 68.26(4) . .
O2 Ca O3 92.67(5) 2_655 4
O2 Ca O3 82.43(5) . 4
O6 Ca O3 148.39(5) 2_655 4
O6 Ca O3 73.38(5) . 4
O7 Ca O3 139.76(3) . 4
O2 Ca O3 82.43(5) 2_655 3_656
O2 Ca O3 92.67(5) . 3_656
O6 Ca O3 73.38(5) 2_655 3_656
O6 Ca O3 148.39(5) . 3_656
O7 Ca O3 139.76(3) . 3_656
O3 Ca O3 80.48(7) 4 3_656
O2 P1 O3 115.22(8) . .
O2 P1 O1 109.34(8) . .
O3 P1 O1 108.36(8) . .
O2 P1 C1 110.53(9) . .
O3 P1 C1 106.85(9) . .
O1 P1 C1 106.12(10) . .
P1 O1 H1O1 111.9(17) . .
P1 O2 Ca 136.02(8) . .
P1 O3 Ca 143.27(8) . 3_656
C2 C1 P1 117.24(14) . .
C2 C1 H1A 108.0 . .
P1 C1 H1A 108.0 . .
C2 C1 H1B 108.0 . .
P1 C1 H1B 108.0 . .
H1A C1 H1B 107.2 . .
C3 C2 C7 117.6(2) . .
C3 C2 C1 121.4(2) . .
C7 C2 C1 120.9(2) . .
C2 C3 C4 121.5(2) . .
C2 C3 H3 119.3 . .
C4 C3 H3 119.3 . .
C5 C4 C3 119.8(2) . .
C5 C4 C8 119.8(2) . .
C3 C4 C8 120.3(2) . .
C6 C5 C4 119.3(2) . .
C6 C5 H5 120.3 . .
C4 C5 H5 120.3 . .
C7 C6 C5 120.0(2) . .
C7 C6 H6 120.0 . .
C5 C6 H6 120.0 . .
C6 C7 C2 121.7(2) . .
C6 C7 H7 119.1 . .
C2 C7 H7 119.1 . .
O4 C8 O5 123.1(2) . .
O4 C8 C4 119.4(2) . .
O5 C8 C4 117.6(2) . .
C8 O5 H1O5 112(2) . .
Ca O6 H1O6 130.0(16) . .
Ca O6 H2O6 115.3(19) . .
H1O6 O6 H2O6 105(2) . .
Ca O7 H1O7 132(2) . .

loop_
_geom_bond_atom_site_label_1
_geom_bond_atom_site_label_2
_geom_bond_distance
_geom_bond_site_symmetry_2
Ca O2 2.3597(14) 2_655
Ca O2 2.3597(14) .
Ca O6 2.4057(17) 2_655
Ca O6 2.4057(17) .
Ca O7 2.453(2) .
Ca O3 2.5022(14) 4
Ca O3 2.5022(14) 3_656
P1 O2 1.5013(14) .
P1 O3 1.5109(14) .
P1 O1 1.5743(15) .
P1 C1 1.800(2) .
O1 H1O1 0.80(2) .
O3 Ca 2.5022(14) 3_656
C1 C2 1.506(3) .
C1 H1A 0.9700 .
C1 H1B 0.9700 .
C2 C3 1.380(3) .
C2 C7 1.389(3) .
C3 C4 1.388(3) .
C3 H3 0.9300 .
C4 C5 1.385(3) .
C4 C8 1.478(3) .
C5 C6 1.382(3) .
C5 H5 0.9300 .
C6 C7 1.375(3) .
C6 H6 0.9300 .
C7 H7 0.9300 .
C8 O4 1.257(3) .
C8 O5 1.265(3) .
O5 H1O5 0.81(3) .
O6 H1O6 0.88(3) .
O6 H2O6 0.77(2) .
O7 H1O7 0.76(2) .

loop_
_geom_hbond_atom_site_label_D
_geom_hbond_atom_site_label_H
_geom_hbond_atom_site_label_A
_geom_hbond_distance_DH
_geom_hbond_distance_HA
_geom_hbond_distance_DA
_geom_hbond_angle_DHA
_geom_hbond_site_symmetry_A
_geom_hbond_publ_flag
O1 H1O1 O3 0.80(2) 1.77(2) 2.574(2) 179(3) 4 y
O5 H1O5 O4 0.81(3) 1.80(3) 2.606(2) 173(3) 3 y
O6 H1O6 O2 0.88(3) 1.97(3) 2.824(2) 164(2) 4_565 y
O6 H2O6 O1 0.77(2) 2.07(3) 2.819(2) 163(3) 4 y
O7 H1O7 O2 0.76(2) 2.41(3) 3.0950(16) 150(3) 3_666 y
O7 H1O7 O3 0.76(2) 2.57(3) 3.191(3) 139(3) 3_666 y
